data_7216369
loop_
_publ_author_name
'Fernando, Isurika R.'
'Mo, Yirong'
'Mezei, Gellert'

_publ_section_title
;
 Metal-binding studies of linear rigid-axle [2]pseudorotaxanes with in
 situ generated anionic metal halide complexes
;
_journal_issue 31
_journal_name_full CrystEngComm
_journal_page_first 7320
_journal_paper_doi 10.1039/C4CE00789A
_journal_volume 16
_journal_year 2014
_chemical_formula_sum 'C20 H16 Cd I4 N4'
_chemical_formula_weight 932.37
_chemical_name_systematic
; 
 ? 
;
_space_group_IT_number 14
_symmetry_cell_setting monoclinic
_symmetry_space_group_name_Hall '-P 2yn'
_symmetry_space_group_name_H-M 'P 1 21/n 1'
_atom_sites_solution_hydrogens geom
_atom_sites_solution_primary direct
_atom_sites_solution_secondary difmap
_audit_creation_method SHELXL-97
_cell_angle_alpha 90.00
_cell_angle_beta 90.00
_cell_angle_gamma 90.00
_cell_formula_units_Z 4
_cell_length_a 10.2446(9)
_cell_length_b 16.4684(14)
_cell_length_c 14.9546(13)
_cell_measurement_reflns_used 3343
_cell_measurement_temperature 100(2)
_cell_measurement_theta_max 25.24
_cell_measurement_theta_min 2.34
_cell_volume 2523.0(4)
_computing_cell_refinement 'Bruker SAINT'
_computing_data_collection 'Bruker APEX2'
_computing_data_reduction 'Bruker SAINT'
_computing_molecular_graphics 'Bruker SHELXTL'
_computing_publication_material 'Bruker SHELXTL'
_computing_structure_refinement 'SHELXL-97 (Sheldrick, 2008)'
_computing_structure_solution 'SHELXS-97 (Sheldrick, 2008)'
_diffrn_ambient_temperature 100(2)
_diffrn_measured_fraction_theta_full 0.731
_diffrn_measured_fraction_theta_max 0.731
_diffrn_measurement_device_type 'Bruker APEX-II CCD'
_diffrn_measurement_method '\f and \w scans'
_diffrn_radiation_monochromator graphite
_diffrn_radiation_source 'fine-focus sealed tube'
_diffrn_radiation_type MoK\a
_diffrn_radiation_wavelength 0.71073
_diffrn_reflns_av_R_equivalents 0.0754
_diffrn_reflns_av_sigmaI/netI 0.2151
_diffrn_reflns_limit_h_max 14
_diffrn_reflns_limit_h_min -14
_diffrn_reflns_limit_k_max 23
_diffrn_reflns_limit_k_min -23
_diffrn_reflns_limit_l_max 21
_diffrn_reflns_limit_l_min -20
_diffrn_reflns_number 16113
_diffrn_reflns_theta_full 30.69
_diffrn_reflns_theta_max 30.69
_diffrn_reflns_theta_min 1.84
_exptl_absorpt_coefficient_mu 5.774
_exptl_absorpt_correction_T_max 0.8458
_exptl_absorpt_correction_T_min 0.4402
_exptl_absorpt_correction_type multi-scan
_exptl_crystal_colour orange
_exptl_crystal_density_diffrn 2.455
_exptl_crystal_density_method 'not measured'
_exptl_crystal_description block
_exptl_crystal_F_000 1696
_exptl_crystal_size_max 0.17
_exptl_crystal_size_mid 0.13
_exptl_crystal_size_min 0.03
_refine_diff_density_max 0.889
_refine_diff_density_min -0.887
_refine_diff_density_rms 0.181
_refine_ls_extinction_method none
_refine_ls_goodness_of_fit_ref 0.555
_refine_ls_hydrogen_treatment constr
_refine_ls_matrix_type full
_refine_ls_number_parameters 262
_refine_ls_number_reflns 5724
_refine_ls_number_restraints 6
_refine_ls_restrained_S_all 0.554
_refine_ls_R_factor_all 0.1342
_refine_ls_R_factor_gt 0.0418
_refine_ls_shift/su_max 0.001
_refine_ls_shift/su_mean 0.000
_refine_ls_structure_factor_coef Fsqd
_refine_ls_weighting_details 'calc w=1/[\s^2^(Fo^2^)+(0.1000P)^2^+0.8151P] where P=(Fo^2^+2Fc^2^)/3'
_refine_ls_weighting_scheme calc
_refine_ls_wR_factor_gt 0.0893
_refine_ls_wR_factor_ref 0.1345
_reflns_number_gt 2527
_reflns_number_total 5724
_reflns_threshold_expression >2sigma(I)
_cod_data_source_file c4ce00789a2.cif
_cod_data_source_block PyBP[CdI4]
_cod_depositor_comments
;
The following automatic conversions were performed:

'_symmetry_cell_setting' value 'Monoclinic' changed to 'monoclinic'
according to
/usr/data/users/saulius/crontab/automatic-downloads/rss-feeds/RSC/lib/dictionaries/cif_core.dic
dictionary named 'cif_core.dic' version 2.4.2 from 2011-04-26.

Automatic conversion script
Id: cif_fix_values 2281 2013-09-26 08:29:07Z andrius 

 Adding full bibliography for 7216357--7216370.cif.
;
_cod_original_sg_symbol_H-M 'P2(1)/n  '
_cod_database_code 7216369

loop_
_symmetry_equiv_pos_as_xyz
'x, y, z'
'-x+1/2, y+1/2, -z+1/2'
'-x, -y, -z'
'x-1/2, -y-1/2, z-1/2'

loop_
_atom_site_label
_atom_site_type_symbol
_atom_site_fract_x
_atom_site_fract_y
_atom_site_fract_z
_atom_site_U_iso_or_equiv
_atom_site_adp_type
_atom_site_occupancy
_atom_site_symmetry_multiplicity
_atom_site_calc_flag
_atom_site_refinement_flags
I1 I 0.81620(8) 0.20967(4) 0.80355(4) 0.02842(19) Uani 1 1 d .
I2 I 1.08886(8) 0.28649(4) 0.58324(4) 0.02727(19) Uani 1 1 d .
I3 I 0.76002(8) 0.45568(4) 0.65900(4) 0.02797(19) Uani 1 1 d .
I4 I 1.08969(8) 0.41785(4) 0.85517(4) 0.02905(19) Uani 1 1 d .
Cd1 Cd 0.93599(8) 0.34052(4) 0.72366(5) 0.02406(19) Uani 1 1 d .
N1 N 0.4911(10) 0.4110(5) 0.8968(6) 0.028(2) Uani 1 1 d .
N2 N 0.7626(9) 0.6019(4) 0.9111(5) 0.023(2) Uani 1 1 d .
N3 N 1.1559(9) 0.9448(5) 0.8781(5) 0.0206(19) Uani 1 1 d U
N4 N 1.3508(11) 1.1660(5) 0.8332(6) 0.034(2) Uani 1 1 d .
C1 C 0.4534(12) 0.4893(5) 0.8880(6) 0.028(3) Uani 1 1 d .
H1 H 0.3653 0.5006 0.8798 0.034 Uiso 1 1 calc R
C2 C 0.5399(11) 0.5523(6) 0.8908(7) 0.026(2) Uani 1 1 d .
H2 H 0.5117 0.6052 0.8812 0.031 Uiso 1 1 calc R
C3 C 0.6685(11) 0.5366(5) 0.9078(6) 0.022(2) Uani 1 1 d .
C4 C 0.7122(12) 0.4569(5) 0.9160(6) 0.025(2) Uani 1 1 d .
H4 H 0.8001 0.4450 0.9246 0.030 Uiso 1 1 calc R
C5 C 0.6192(13) 0.3963(6) 0.9109(7) 0.034(3) Uani 1 1 d .
H5 H 0.6461 0.3427 0.9174 0.041 Uiso 1 1 calc R
C6 C 0.7352(10) 0.6700(6) 0.9596(6) 0.021(2) Uani 1 1 d .
H6 H 0.6605 0.6714 0.9949 0.025 Uiso 1 1 calc R
C7 C 0.8144(10) 0.7354(6) 0.9573(6) 0.022(2) Uani 1 1 d .
H7 H 0.7934 0.7819 0.9897 0.026 Uiso 1 1 calc R
C8 C 0.9291(11) 0.7328(6) 0.9056(7) 0.027(2) Uani 1 1 d .
C9 C 0.9582(11) 0.6618(5) 0.8593(7) 0.026(2) Uani 1 1 d .
H9 H 1.0345 0.6576 0.8259 0.031 Uiso 1 1 calc R
C10 C 0.8723(11) 0.5980(6) 0.8639(6) 0.026(2) Uani 1 1 d .
H10 H 0.8914 0.5505 0.8329 0.031 Uiso 1 1 calc R
C11 C 1.1169(11) 0.9230(5) 0.9604(6) 0.024(2) Uani 1 1 d .
H11 H 1.1396 0.9544 1.0098 0.029 Uiso 1 1 calc R
C12 C 1.0421(11) 0.8529(5) 0.9713(6) 0.025(3) Uani 1 1 d .
H12 H 1.0102 0.8391 1.0275 0.030 Uiso 1 1 calc R
C13 C 1.0155(11) 0.8038(5) 0.8982(6) 0.022(2) Uani 1 1 d .
C14 C 1.0613(11) 0.8255(5) 0.8141(6) 0.025(3) Uani 1 1 d .
H14 H 1.0460 0.7929 0.7645 0.030 Uiso 1 1 calc R
C15 C 1.1301(11) 0.8971(6) 0.8067(6) 0.028(3) Uani 1 1 d .
H15 H 1.1599 0.9132 0.7507 0.034 Uiso 1 1 calc R
C16 C 1.2254(13) 1.1547(6) 0.8067(8) 0.035(3) Uani 1 1 d .
H16 H 1.1831 1.1967 0.7769 0.042 Uiso 1 1 calc R
C17 C 1.1578(12) 1.0835(6) 0.8222(7) 0.033(3) Uani 1 1 d .
H17 H 1.0708 1.0779 0.8054 0.040 Uiso 1 1 calc R
C18 C 1.2243(10) 1.0206(6) 0.8637(6) 0.020(2) Uani 1 1 d .
C19 C 1.3498(11) 1.0302(5) 0.8912(6) 0.023(2) Uani 1 1 d .
H19 H 1.3940 0.9882 0.9198 0.028 Uiso 1 1 calc R
C20 C 1.4107(12) 1.1046(6) 0.8753(7) 0.032(3) Uani 1 1 d .
H20 H 1.4961 1.1118 0.8947 0.039 Uiso 1 1 calc R

loop_
_atom_site_aniso_label
_atom_site_aniso_U_11
_atom_site_aniso_U_22
_atom_site_aniso_U_33
_atom_site_aniso_U_23
_atom_site_aniso_U_13
_atom_site_aniso_U_12
I1 0.0355(5) 0.0237(3) 0.0261(3) 0.0031(2) -0.0019(4) -0.0010(3)
I2 0.0305(4) 0.0243(3) 0.0270(3) -0.0051(2) 0.0020(4) -0.0030(3)
I3 0.0319(4) 0.0236(3) 0.0285(4) 0.0033(2) -0.0072(4) 0.0022(3)
I4 0.0270(4) 0.0343(3) 0.0259(3) -0.0038(3) -0.0056(4) 0.0017(3)
Cd1 0.0288(5) 0.0206(3) 0.0228(4) -0.0002(3) -0.0029(4) 0.0019(3)
N1 0.032(6) 0.025(4) 0.028(5) -0.008(3) 0.009(5) -0.004(4)
N2 0.021(5) 0.020(4) 0.029(4) -0.001(3) 0.001(5) 0.001(4)
N3 0.018(5) 0.029(4) 0.015(4) -0.001(3) -0.007(4) 0.000(4)
N4 0.040(7) 0.028(4) 0.034(5) 0.001(4) 0.001(6) 0.001(5)
C1 0.030(7) 0.022(4) 0.033(6) 0.001(4) 0.003(6) 0.000(5)
C2 0.021(6) 0.026(5) 0.032(6) 0.005(4) -0.004(6) -0.002(4)
C3 0.027(6) 0.020(4) 0.018(4) -0.003(3) 0.002(5) -0.001(4)
C4 0.029(6) 0.025(4) 0.020(5) 0.003(4) 0.004(5) 0.004(4)
C5 0.055(9) 0.022(5) 0.024(5) 0.007(4) 0.009(7) 0.007(5)
C6 0.015(5) 0.030(5) 0.018(5) -0.002(4) -0.001(5) -0.003(4)
C7 0.022(6) 0.027(4) 0.018(5) 0.002(3) -0.004(5) 0.008(4)
C8 0.024(6) 0.031(5) 0.024(5) 0.002(4) -0.003(6) -0.002(5)
C9 0.022(6) 0.023(4) 0.031(5) -0.007(4) -0.004(6) 0.001(4)
C10 0.027(6) 0.025(5) 0.025(5) 0.000(4) 0.000(6) 0.001(4)
C11 0.028(6) 0.024(4) 0.020(5) -0.006(3) 0.001(5) -0.009(4)
C12 0.035(7) 0.025(4) 0.015(4) 0.001(3) 0.004(5) -0.001(5)
C13 0.026(6) 0.019(4) 0.022(5) -0.005(3) -0.003(5) 0.003(4)
C14 0.035(7) 0.021(4) 0.020(5) -0.001(3) 0.003(6) 0.002(4)
C15 0.034(7) 0.027(5) 0.022(5) -0.001(4) 0.004(6) -0.003(5)
C16 0.040(8) 0.027(5) 0.039(7) 0.009(4) 0.004(7) 0.007(5)
C17 0.028(7) 0.026(5) 0.046(6) 0.006(4) 0.010(6) 0.005(5)
C18 0.010(5) 0.031(5) 0.019(5) -0.012(4) -0.004(5) -0.004(4)
C19 0.028(6) 0.020(4) 0.022(5) 0.001(4) -0.016(6) -0.002(4)
C20 0.035(7) 0.024(5) 0.037(6) 0.001(4) -0.006(7) -0.004(5)

loop_
_atom_type_symbol
_atom_type_description
_atom_type_scat_dispersion_real
_atom_type_scat_dispersion_imag
_atom_type_scat_source
C C 0.0033 0.0016 'International Tables Vol C Tables 4.2.6.8 and 6.1.1.4'
H H 0.0000 0.0000 'International Tables Vol C Tables 4.2.6.8 and 6.1.1.4'
N N 0.0061 0.0033 'International Tables Vol C Tables 4.2.6.8 and 6.1.1.4'
Cd Cd -0.8075 1.2024 'International Tables Vol C Tables 4.2.6.8 and 6.1.1.4'
I I -0.4742 1.8119 'International Tables Vol C Tables 4.2.6.8 and 6.1.1.4'

loop_
_geom_angle_atom_site_label_1
_geom_angle_atom_site_label_2
_geom_angle_atom_site_label_3
_geom_angle
I1 Cd1 I2 109.27(3)
I1 Cd1 I3 113.24(4)
I2 Cd1 I3 108.75(3)
I1 Cd1 I4 107.42(3)
I2 Cd1 I4 110.99(4)
I3 Cd1 I4 107.17(3)
C1 N1 C5 117.6(9)
C10 N2 C6 119.8(8)
C10 N2 C3 120.6(7)
C6 N2 C3 119.6(8)
C15 N3 C11 120.8(8)
C15 N3 C18 118.6(7)
C11 N3 C18 120.6(8)
C16 N4 C20 117.8(9)
N1 C1 C2 122.4(11)
C3 C2 C1 119.2(10)
C2 C3 C4 120.4(10)
C2 C3 N2 120.5(8)
C4 C3 N2 119.0(10)
C5 C4 C3 117.0(11)
N1 C5 C4 123.3(9)
C7 C6 N2 121.3(8)
C6 C7 C8 119.4(9)
C9 C8 C7 118.6(9)
C9 C8 C13 120.1(9)
C7 C8 C13 121.3(8)
C10 C9 C8 118.8(9)
N2 C10 C9 122.1(9)
N3 C11 C12 119.4(9)
C11 C12 C13 119.9(8)
C12 C13 C14 119.8(9)
C12 C13 C8 121.5(8)
C14 C13 C8 118.4(9)
C15 C14 C13 117.7(9)
N3 C15 C14 122.3(8)
N4 C16 C17 122.8(11)
C18 C17 C16 117.5(12)
C19 C18 C17 120.9(9)
C19 C18 N3 120.9(9)
C17 C18 N3 118.2(10)
C18 C19 C20 118.2(10)
N4 C20 C19 122.6(11)

loop_
_geom_bond_atom_site_label_1
_geom_bond_atom_site_label_2
_geom_bond_distance
I1 Cd1 2.7527(9)
I2 Cd1 2.7665(9)
I3 Cd1 2.7895(11)
I4 Cd1 2.8231(11)
N1 C1 1.352(12)
N1 C5 1.351(17)
N2 C10 1.329(12)
N2 C6 1.364(11)
N2 C3 1.446(13)
N3 C15 1.350(12)
N3 C11 1.344(11)
N3 C18 1.448(12)
N4 C16 1.357(17)
N4 C20 1.340(14)
C1 C2 1.365(14)
C2 C3 1.366(16)
C3 C4 1.391(12)
C4 C5 1.383(16)
C6 C7 1.349(14)
C7 C8 1.407(13)
C8 C9 1.392(13)
C8 C13 1.471(14)
C9 C10 1.372(14)
C11 C12 1.396(13)
C12 C13 1.387(13)
C13 C14 1.389(12)
C14 C15 1.378(13)
C16 C17 1.383(14)
C17 C18 1.386(15)
C18 C19 1.359(15)
C19 C20 1.396(13)
